data_2008818
loop_
_publ_author_name
'Surdykowski, Andrzej'
'Sz\/lyk, Edward'
'Larsen, Sine'

_publ_section_title
;
 5,7-Diphenyl[1,2,4]triazolo[1,5-<i>a</i>]pyrimidine at 122K
;
_journal_issue 8
_journal_name_full 'Acta Crystallographica Section C'
_journal_page_first 1337
_journal_page_last 1339
_journal_paper_doi 10.1107/S0108270199004631
_journal_volume 55
_journal_year 1999
_chemical_formula_analytical 'C17 H12 N4'
_chemical_formula_moiety 'C17 H12 N4'
_chemical_formula_sum 'C17 H12 N4'
_chemical_formula_weight 272.31
_chemical_name_systematic ' 5,7-diphenyl[1,2,4]triazolo[1,5-a]pyrimidine'
_space_group_IT_number 19
_symmetry_cell_setting orthorhombic
_symmetry_space_group_name_Hall 'P 2ac 2ab'
_symmetry_space_group_name_H-M 'P 21 21 21'
_audit_creation_method 'SHELXL and manual editing'
_cell_angle_alpha 90.00
_cell_angle_beta 90.00
_cell_angle_gamma 90.00
_cell_formula_units_Z 4
_cell_length_a 7.8427(12)
_cell_length_b 10.2644(13)
_cell_length_c 16.961(2)
_cell_measurement_reflns_used 20
_cell_measurement_temperature 122(2)
_cell_measurement_theta_max 47
_cell_measurement_theta_min 39
_cell_volume 1365.4(3)
_computing_cell_refinement 'CAD-4 Express'
_computing_data_collection 'CAD-4 Express (Enraf-Nonius, 1992) '
_computing_data_reduction 'DREADD (Blessing, 1987)'
_computing_molecular_graphics 'ORTEPII (Johnson,1976)'
_computing_structure_refinement 'SHELXL93 (Sheldrick, 1993)'
_computing_structure_solution 'SHELXS86 (Sheldrick, 1990)'
_diffrn_ambient_temperature 122(2)
_diffrn_measurement_device 'Enraf-Nonius CAD-4'
_diffrn_measurement_method \w--2\q
_diffrn_radiation_monochromator graphite
_diffrn_radiation_source 'fine-focus sealed tube'
_diffrn_radiation_type CuK\a
_diffrn_radiation_wavelength 1.54184
_diffrn_reflns_av_R_equivalents 0.0285
_diffrn_reflns_av_sigmaI/netI 0.0121
_diffrn_reflns_limit_h_max 9
_diffrn_reflns_limit_h_min 0
_diffrn_reflns_limit_k_max 12
_diffrn_reflns_limit_k_min 0
_diffrn_reflns_limit_l_max 21
_diffrn_reflns_limit_l_min -21
_diffrn_reflns_number 2931
_diffrn_reflns_theta_max 74.92
_diffrn_reflns_theta_min 5.04
_diffrn_standards_decay_% none
_diffrn_standards_interval_time 166.7
_diffrn_standards_number 6
_exptl_absorpt_coefficient_mu 0.653
_exptl_absorpt_correction_type none
_exptl_crystal_colour colourless
_exptl_crystal_density_diffrn 1.325
_exptl_crystal_density_meas ?
_exptl_crystal_description 'elongated prism'
_exptl_crystal_F_000 568
_exptl_crystal_size_max 0.50
_exptl_crystal_size_mid 0.20
_exptl_crystal_size_min 0.15
_refine_diff_density_max 0.162
_refine_diff_density_min -0.153
_refine_ls_abs_structure_details 'Flack (1983)'
_refine_ls_abs_structure_Flack -0.2(3)
_refine_ls_extinction_coef 0.0084(6)
_refine_ls_extinction_method 'SHELXL93 (Sheldrick, 1993)'
_refine_ls_goodness_of_fit_ref 1.020
_refine_ls_hydrogen_treatment mixed
_refine_ls_matrix_type full
_refine_ls_number_parameters 239
_refine_ls_number_reflns 2630
_refine_ls_number_restraints 0
_refine_ls_restrained_S_all 1.020
_refine_ls_R_factor_all 0.0315
_refine_ls_R_factor_gt 0.0311
_refine_ls_shift/su_max 0.034
_refine_ls_shift/su_mean 0.005
_refine_ls_structure_factor_coef Fsqd
_refine_ls_weighting_details 'calc w = 1/[\s^2^(Fo^2^)+(0.0548P)^2^+0.2478P] where P=(Fo^2^+2Fc^2^)/3'
_refine_ls_weighting_scheme calc
_refine_ls_wR_factor_ref 0.0809
_reflns_number_observed 2586
_reflns_number_total 2630
_reflns_observed_criterion I>2\s(I)
_cod_data_source_file os1048.cif
_cod_data_source_block phenaza
_cod_depositor_comments
;
The following automatic conversions were performed:

'_chemical_melting_point' value 'not measured' was changed to '?' -
the value is undefined or not given.

Automatic conversion script
Id: cif_fix_values 1715 2011-07-08 13:25:40Z adriana 

The following automatic conversions were performed:

'_exptl_crystal_density_meas' value 'not measured' was changed to '?'
- the value is perceived as not measured.

Automatic conversion script
Id: cif_fix_values 3008 2015-01-20 13:52:24Z robertas 
;
_cod_database_code 2008818

loop_
_symmetry_equiv_pos_as_xyz
'x, y, z'
'-x+1/2, -y, z+1/2'
'-x, y+1/2, -z+1/2'
'x+1/2, -y+1/2, -z'

loop_
_atom_site_label
_atom_site_fract_x
_atom_site_fract_y
_atom_site_fract_z
_atom_site_U_iso_or_equiv
_atom_site_adp_type
_atom_site_calc_flag
_atom_site_refinement_flags
_atom_site_occupancy
_atom_site_disorder_assembly
_atom_site_disorder_group
_atom_site_type_symbol
N1 -0.09598(14) -0.00579(10) -0.01856(7) 0.0232(2) Uani d . 1 . . N
N4 0.27739(14) -0.11291(10) -0.11457(6) 0.0217(2) Uani d . 1 . . N
N8 0.04335(13) 0.01210(9) -0.06529(6) 0.0193(2) Uani d . 1 . . N
C6 0.25167(17) 0.11874(12) -0.13728(7) 0.0215(3) Uani d . 1 . . C
N3 0.04931(14) -0.19742(10) -0.03465(7) 0.0247(3) Uani d . 1 . . N
C3A 0.13076(16) -0.10364(11) -0.07403(7) 0.0208(3) Uani d . 1 . . C
C76 0.07171(18) 0.35958(12) -0.05933(8) 0.0237(3) Uani d . 1 . . C
C5 0.33779(16) -0.00309(12) -0.14500(7) 0.0207(3) Uani d . 1 . . C
C72 -0.17340(19) 0.24685(13) -0.11193(8) 0.0267(3) Uani d . 1 . . C
C7 0.10032(17) 0.12690(11) -0.09727(7) 0.0199(3) Uani d . 1 . . C
C74 -0.1893(2) 0.47624(13) -0.08302(8) 0.0303(3) Uani d . 1 . . C
C56 0.55060(18) 0.07310(13) -0.24633(8) 0.0275(3) Uani d . 1 . . C
C71 -0.00338(17) 0.24630(11) -0.08797(7) 0.0202(3) Uani d . 1 . . C
C54 0.8231(2) -0.03325(16) -0.25842(8) 0.0323(3) Uani d . 1 . . C
C51 0.50457(17) -0.01249(12) -0.18606(7) 0.0224(3) Uani d . 1 . . C
C2 -0.08428(18) -0.13270(13) -0.00293(8) 0.0251(3) Uani d . 1 . . C
C52 0.61896(17) -0.10997(13) -0.16286(8) 0.0248(3) Uani d . 1 . . C
C55 0.7099(2) 0.06247(15) -0.28242(8) 0.0325(3) Uani d . 1 . . C
C53 0.77735(18) -0.11984(14) -0.19909(8) 0.0283(3) Uani d . 1 . . C
C75 -0.0225(2) 0.47417(12) -0.05588(8) 0.0291(3) Uani d . 1 . . C
C73 -0.2650(2) 0.36267(14) -0.11063(8) 0.0310(3) Uani d . 1 . . C
H6 0.298(2) 0.1962(16) -0.1623(9) 0.024(4) Uiso d . 1 . . H
H53 0.855(2) -0.1881(15) -0.1818(9) 0.024(4) Uiso d . 1 . . H
H2 -0.172(2) -0.1759(16) 0.0297(10) 0.032(4) Uiso d . 1 . . H
H52 0.583(2) -0.1754(16) -0.1204(10) 0.031(4) Uiso d . 1 . . H
H74 -0.253(2) 0.5591(17) -0.0820(10) 0.037(4) Uiso d . 1 . . H
H72 -0.226(2) 0.1635(17) -0.1313(10) 0.035(5) Uiso d . 1 . . H
H54 0.940(2) -0.0394(19) -0.2841(12) 0.047(5) Uiso d . 1 . . H
H73 -0.385(3) 0.364(2) -0.1322(12) 0.052(6) Uiso d . 1 . . H
H55 0.737(2) 0.1263(18) -0.3246(11) 0.040(5) Uiso d . 1 . . H
H56 0.470(2) 0.1438(17) -0.2639(10) 0.030(4) Uiso d . 1 . . H
H75 0.032(2) 0.5517(18) -0.0359(11) 0.038(5) Uiso d . 1 . . H
H76 0.186(3) 0.3610(18) -0.0400(11) 0.041(5) Uiso d . 1 . . H

loop_
_atom_site_aniso_label
_atom_site_aniso_U_11
_atom_site_aniso_U_22
_atom_site_aniso_U_33
_atom_site_aniso_U_12
_atom_site_aniso_U_13
_atom_site_aniso_U_23
N1 0.0202(6) 0.0187(5) 0.0307(5) -0.0001(4) 0.0028(4) 0.0014(4)
N4 0.0206(6) 0.0169(5) 0.0275(5) 0.0006(4) -0.0025(4) -0.0003(4)
N8 0.0183(5) 0.0139(4) 0.0257(5) 0.0003(4) -0.0009(4) 0.0006(4)
C6 0.0223(6) 0.0165(5) 0.0257(6) -0.0015(5) -0.0017(5) 0.0019(5)
N3 0.0221(6) 0.0165(5) 0.0355(6) -0.0017(4) -0.0014(5) 0.0021(4)
C3A 0.0217(6) 0.0149(5) 0.0259(6) -0.0002(5) -0.0039(5) -0.0002(4)
C76 0.0293(7) 0.0170(5) 0.0248(6) -0.0030(5) 0.0019(5) 0.0003(4)
C5 0.0219(6) 0.0181(6) 0.0221(5) -0.0004(5) -0.0033(5) -0.0004(5)
C72 0.0264(7) 0.0207(6) 0.0330(7) 0.0017(5) -0.0047(6) -0.0014(5)
C7 0.0235(6) 0.0136(5) 0.0227(6) -0.0017(5) -0.0054(5) 0.0011(4)
C74 0.0409(8) 0.0194(6) 0.0305(7) 0.0100(6) 0.0115(6) 0.0045(5)
C56 0.0286(7) 0.0289(6) 0.0249(6) 0.0003(6) 0.0004(6) 0.0007(5)
C71 0.0239(7) 0.0150(5) 0.0218(5) 0.0005(5) 0.0000(5) 0.0011(4)
C54 0.0262(7) 0.0436(8) 0.0272(6) -0.0030(6) 0.0049(6) -0.0096(6)
C51 0.0225(6) 0.0213(6) 0.0235(6) -0.0009(5) -0.0009(5) -0.0040(5)
C2 0.0230(7) 0.0192(6) 0.0330(6) -0.0025(5) 0.0011(5) 0.0029(5)
C52 0.0241(7) 0.0230(6) 0.0272(6) 0.0006(5) -0.0002(5) -0.0023(5)
C55 0.0343(8) 0.0388(8) 0.0243(6) -0.0038(7) 0.0053(6) 0.0006(6)
C53 0.0246(7) 0.0301(7) 0.0304(6) 0.0027(6) -0.0008(5) -0.0070(5)
C75 0.0412(8) 0.0171(6) 0.0289(6) -0.0016(5) 0.0090(6) -0.0026(5)
C73 0.0291(8) 0.0289(7) 0.0350(7) 0.0086(6) -0.0002(6) 0.0015(5)

loop_
_atom_type_symbol
_atom_type_description
_atom_type_scat_dispersion_real
_atom_type_scat_dispersion_imag
_atom_type_scat_source
C C 0.0181 0.0091 'International Tables Vol C Tables 4.2.6.8 and 6.1.1.4'
H H 0.0000 0.0000 'International Tables Vol C Tables 4.2.6.8 and 6.1.1.4'
N N 0.0311 0.0180 'International Tables Vol C Tables 4.2.6.8 and 6.1.1.4'

loop_
_geom_angle_atom_site_label_1
_geom_angle_atom_site_label_2
_geom_angle_atom_site_label_3
_geom_angle
_geom_angle_publ_flag
C2 N1 N8 101.09(10) yes
C5 N4 C3A 116.39(11) yes
N1 N8 C7 127.37(10) yes
N1 N8 C3A 110.18(9) yes
C7 N8 C3A 122.36(10) yes
C7 C6 C5 120.60(11) yes
C3A N3 C2 102.45(10) yes
N3 C3A N4 127.95(11) yes
N3 C3A N8 109.24(11) yes
N4 C3A N8 122.78(11) yes
C71 C76 C75 119.78(13) no
N4 C5 C6 122.65(11) yes
N4 C5 C51 116.20(11) no
C6 C5 C51 121.12(11) no
C73 C72 C71 119.58(13) no
C6 C7 N8 115.18(11) yes
C6 C7 C71 125.44(11) no
N8 C7 C71 119.36(11) no
C73 C74 C75 120.15(12) no
C51 C56 C55 120.24(13) no
C76 C71 C72 120.23(12) no
C76 C71 C7 119.80(12) no
C72 C71 C7 119.88(11) no
C55 C54 C53 120.04(13) no
C56 C51 C52 119.34(12) no
C56 C51 C5 122.04(12) no
C52 C51 C5 118.61(11) no
N1 C2 N3 117.03(12) yes
C53 C52 C51 120.03(12) no
C54 C55 C56 120.03(13) no
C54 C53 C52 120.31(13) no
C74 C75 C76 120.03(12) no
C74 C73 C72 120.13(14) no

loop_
_geom_bond_atom_site_label_1
_geom_bond_atom_site_label_2
_geom_bond_site_symmetry_2
_geom_bond_distance
_geom_bond_publ_flag
N1 C2 . 1.3325(16) yes
N1 N8 . 1.3624(15) yes
N4 C5 . 1.3272(16) yes
N4 C3A . 1.3432(17) yes
N8 C7 . 1.3719(15) yes
N8 C3A . 1.3796(15) yes
C6 C7 . 1.3698(18) yes
C6 C5 . 1.4273(17) yes
N3 C3A . 1.3346(16) yes
N3 C2 . 1.3523(18) yes
C76 C71 . 1.3910(17) no
C76 C75 . 1.3905(19) no
C5 C51 . 1.4850(18) no
C72 C73 . 1.3894(19) no
C72 C71 . 1.3940(19) no
C7 C71 . 1.4793(17) no
C74 C73 . 1.390(2) no
C74 C75 . 1.386(2) no
C56 C51 . 1.3954(18) no
C56 C55 . 1.396(2) no
C54 C55 . 1.385(2) no
C54 C53 . 1.390(2) no
C51 C52 . 1.4004(18) no
C52 C53 . 1.3896(19) no

loop_
_geom_torsion_atom_site_label_1
_geom_torsion_atom_site_label_2
_geom_torsion_atom_site_label_3
_geom_torsion_atom_site_label_4
_geom_torsion
_geom_torsion_publ_flag
C2 N1 N8 C7 -177.48(12) no
C2 N1 N8 C3A -0.75(13) no
C2 N3 C3A N4 177.34(12) no
C2 N3 C3A N8 -0.59(13) no
C5 N4 C3A N3 -176.18(12) no
C5 N4 C3A N8 1.49(17) no
N1 N8 C3A N3 0.90(14) no
C7 N8 C3A N3 177.81(11) no
N1 N8 C3A N4 -177.16(11) no
C7 N8 C3A N4 -0.24(18) no
C3A N4 C5 C6 -1.38(17) no
C3A N4 C5 C51 176.82(10) no
C7 C6 C5 N4 0.03(19) no
C7 C6 C5 C51 -178.08(11) no
C5 C6 C7 N8 1.19(16) no
C5 C6 C7 C71 -177.60(12) no
N1 N8 C7 C6 175.25(11) no
C3A N8 C7 C6 -1.11(17) no
N1 N8 C7 C71 -5.88(18) no
C3A N8 C7 C71 177.77(10) no
C75 C76 C71 C72 -1.08(19) no
C75 C76 C71 C7 175.42(11) no
C73 C72 C71 C76 3.10(19) no
C73 C72 C71 C7 -173.40(13) no
C6 C7 C71 C76 -52.43(18) no
N8 C7 C71 C76 128.82(12) no
C6 C7 C71 C72 124.08(14) no
N8 C7 C71 C72 -54.67(16) no
C55 C56 C51 C52 -0.75(19) no
C55 C56 C51 C5 178.79(12) no
N4 C5 C51 C56 153.01(12) no
C6 C5 C51 C56 -28.76(17) no
N4 C5 C51 C52 -27.45(16) no
C6 C5 C51 C52 150.78(12) no
N8 N1 C2 N3 0.40(15) no
C3A N3 C2 N1 0.11(15) no
C56 C51 C52 C53 0.76(18) no
C5 C51 C52 C53 -178.79(11) no
C53 C54 C55 C56 0.8(2) no
C51 C56 C55 C54 0.0(2) no
C55 C54 C53 C52 -0.8(2) no
C51 C52 C53 C54 0.01(19) no
C73 C74 C75 C76 2.7(2) no
C71 C76 C75 C74 -1.84(19) no
C75 C74 C73 C72 -0.7(2) no
C71 C72 C73 C74 -2.2(2) no

loop_
_cod_related_entry_id
_cod_related_entry_database
_cod_related_entry_code
1 ChemSpider 2111946
